data_7102971
loop_
_publ_author_name
'Ugono, Onome'
'Moran, Jason P'
'Holman, K Travis'

_publ_section_title
;
 Closed-surface hexameric metal-organic nanocapsules derived from
 cavitand ligands.
;
_journal_issue 12
_journal_name_full 'Chemical communications (Cambridge, England)'
_journal_page_first 1404
_journal_page_last 1406
_journal_paper_doi 10.1039/b715273f
_journal_year 2008
_chemical_formula_sum 'C444 H507 N7 O191 Zn16'
_chemical_formula_weight 10043.49
_chemical_name_systematic
;
?
;
_space_group_IT_number 148
_symmetry_cell_setting trigonal
_symmetry_space_group_name_Hall '-R 3'
_symmetry_space_group_name_H-M 'R -3 :H'
_atom_sites_solution_hydrogens geom
_atom_sites_solution_primary direct
_atom_sites_solution_secondary difmap
_audit_creation_method SHELXL-97
_cell_angle_alpha 90.00
_cell_angle_beta 90.00
_cell_angle_gamma 120.00
_cell_formula_units_Z 3
_cell_length_a 44.783(6)
_cell_length_b 44.783(6)
_cell_length_c 22.093(6)
_cell_measurement_reflns_used 8256
_cell_measurement_temperature 103(2)
_cell_measurement_theta_max 23.08
_cell_measurement_theta_min 2.28
_cell_volume 38373(12)
_computing_cell_refinement 'SAINT, Bruker-AXS'
_computing_data_collection 'SMART, Bruker-AXS'
_computing_data_reduction 'SAINT, Bruker-AXS'
_computing_molecular_graphics 'X-SEED, L.Barbour (1999); http://x-seed.net/'
_computing_structure_refinement 'SHELXL-97 (Sheldrick, 1997)'
_computing_structure_solution 'SHELXS-97 (Sheldrick, 1990)'
_diffrn_ambient_temperature 85(2)
_diffrn_measured_fraction_theta_full 0.999
_diffrn_measured_fraction_theta_max 0.999
_diffrn_measurement_device_type 'Siemens SMART 1K CCD'
_diffrn_measurement_method 'omega scans'
_diffrn_radiation_monochromator graphite
_diffrn_radiation_source 'fine-focus sealed tube'
_diffrn_radiation_type MoK\a
_diffrn_radiation_wavelength 0.71073
_diffrn_reflns_av_R_equivalents 0.1169
_diffrn_reflns_av_sigmaI/netI 0.1192
_diffrn_reflns_limit_h_max 45
_diffrn_reflns_limit_h_min -39
_diffrn_reflns_limit_k_max 40
_diffrn_reflns_limit_k_min -45
_diffrn_reflns_limit_l_max 22
_diffrn_reflns_limit_l_min -21
_diffrn_reflns_number 33517
_diffrn_reflns_theta_full 21.00
_diffrn_reflns_theta_max 21.00
_diffrn_reflns_theta_min 1.58
_exptl_absorpt_coefficient_mu 0.827
_exptl_absorpt_correction_T_max 0.8455
_exptl_absorpt_correction_T_min 0.4370
_exptl_absorpt_correction_type empirical
_exptl_absorpt_process_details 'SADABS, G. Sheldrick (1999)'
_exptl_crystal_colour colorless
_exptl_crystal_density_diffrn 1.304
_exptl_crystal_density_method 'not measured'
_exptl_crystal_description needle
_exptl_crystal_F_000 15684
_exptl_crystal_size_max 1.20
_exptl_crystal_size_mid 0.21
_exptl_crystal_size_min 0.21
_refine_diff_density_max 0.936
_refine_diff_density_min -0.432
_refine_diff_density_rms 0.106
_refine_ls_extinction_method none
_refine_ls_goodness_of_fit_ref 0.914
_refine_ls_hydrogen_treatment constr
_refine_ls_matrix_type full
_refine_ls_number_parameters 424
_refine_ls_number_reflns 9145
_refine_ls_number_restraints 0
_refine_ls_restrained_S_all 0.914
_refine_ls_R_factor_all 0.1467
_refine_ls_R_factor_gt 0.0913
_refine_ls_shift/su_max 0.001
_refine_ls_shift/su_mean 0.000
_refine_ls_structure_factor_coef Fsqd
_refine_ls_weighting_details 'calc w=1/[\s^2^(Fo^2^)+(0.1783P)^2^+0.0000P] where P=(Fo^2^+2Fc^2^)/3'
_refine_ls_weighting_scheme calc
_refine_ls_wR_factor_gt 0.2431
_refine_ls_wR_factor_ref 0.2726
_reflns_number_gt 4599
_reflns_number_total 9145
_reflns_threshold_expression >2sigma(I)
_cod_data_source_file b715273f.txt
_cod_data_source_block 07121s2
_cod_original_sg_symbol_H-M R-3
_cod_database_code 7102971

loop_
_symmetry_equiv_pos_as_xyz
'x, y, z'
'-y, x-y, z'
'-x+y, -x, z'
'x+2/3, y+1/3, z+1/3'
'-y+2/3, x-y+1/3, z+1/3'
'-x+y+2/3, -x+1/3, z+1/3'
'x+1/3, y+2/3, z+2/3'
'-y+1/3, x-y+2/3, z+2/3'
'-x+y+1/3, -x+2/3, z+2/3'
'-x, -y, -z'
'y, -x+y, -z'
'x-y, x, -z'
'-x+2/3, -y+1/3, -z+1/3'
'y+2/3, -x+y+1/3, -z+1/3'
'x-y+2/3, x+1/3, -z+1/3'
'-x+1/3, -y+2/3, -z+2/3'
'y+1/3, -x+y+2/3, -z+2/3'
'x-y+1/3, x+2/3, -z+2/3'

loop_
_atom_site_label
_atom_site_type_symbol
_atom_site_fract_x
_atom_site_fract_y
_atom_site_fract_z
_atom_site_U_iso_or_equiv
_atom_site_adp_type
_atom_site_occupancy
_atom_site_symmetry_multiplicity
_atom_site_calc_flag
_atom_site_refinement_flags
_atom_site_disorder_assembly
_atom_site_disorder_group
Zn1 Zn 0.0000 0.0000 0.23864(8) 0.0354(5) Uani 1 3 d S . .
Zn2 Zn 0.0000 0.0000 0.08012(8) 0.0558(6) Uani 1 3 d S . .
Zn3 Zn 0.10917(3) 0.12646(3) 0.58619(5) 0.0451(4) Uani 1 1 d . . .
Zn4 Zn 0.17553(3) 0.20549(3) 0.64016(6) 0.0650(5) Uani 1 1 d . . .
O1 O 0.0000 0.0000 0.3241(8) 0.133(6) Uiso 1 3 d S . .
O2 O 0.0000 0.0000 0.0000 0.130(8) Uiso 1 6 d S . .
O3 O 0.0730(3) 0.0829(3) 0.5570(5) 0.109(4) Uiso 0.75 1 d P A 1
O4 O 0.2171(4) 0.2492(4) 0.6596(7) 0.248(7) Uiso 1 1 d . B 1
O1A O 0.1578(3) 0.2073(3) 0.5625(6) 0.069(4) Uiso 0.50 1 d P . 2
O2A O 0.1249(4) 0.1570(4) 0.5203(6) 0.057(4) Uiso 0.50 1 d P . 2
O03A O 0.1196(3) 0.2228(4) 0.4458(6) 0.049(3) Uiso 0.50 1 d P . 2
O4A O 0.2015(3) 0.1861(3) 0.4713(5) 0.053(3) Uiso 0.50 1 d P . 2
O1B O 0.2024(3) 0.0723(3) 0.3745(6) 0.067(4) Uiso 0.50 1 d P . 2
O2B O 0.1487(3) 0.0627(3) 0.3811(6) 0.050(4) Uiso 0.50 1 d P . 2
O3B O 0.2123(3) 0.1462(3) 0.4207(5) 0.034(3) Uiso 0.50 1 d P . 2
O4B O 0.1692(3) 0.0780(3) 0.2461(5) 0.050(3) Uiso 0.50 1 d P . 2
O1C O 0.0457(3) 0.0333(3) 0.1160(6) 0.062(4) Uiso 0.50 1 d P . 2
O2C O 0.0423(3) 0.0417(3) 0.2155(5) 0.043(4) Uiso 0.50 1 d P . 2
O3C O 0.1250(4) 0.0655(3) 0.1747(6) 0.048(3) Uiso 0.50 1 d P . 2
O4C O 0.0466(3) 0.1060(3) 0.1435(5) 0.048(3) Uiso 0.50 1 d P . 2
O1D O 0.0013(4) 0.1682(4) 0.3118(6) 0.076(4) Uiso 0.50 1 d P . 2
O2D O 0.0179(4) 0.1357(4) 0.3533(8) 0.063(5) Uiso 0.50 1 d P . 2
O3D O 0.0317(3) 0.1401(3) 0.1988(6) 0.051(3) Uiso 0.50 1 d P . 2
O4D O 0.0772(3) 0.2124(3) 0.3736(5) 0.046(3) Uiso 0.50 1 d P . 2
O1E O 0.1868(3) 0.1959(3) 0.5575(5) 0.059(4) Uiso 0.50 1 d P . 1
O2E O 0.1391(3) 0.1529(3) 0.5141(5) 0.038(3) Uiso 0.50 1 d P . 1
O3E O 0.1485(3) 0.2224(3) 0.4633(6) 0.038(3) Uiso 0.50 1 d P . 1
O4E O 0.2114(3) 0.1639(3) 0.4395(5) 0.040(3) Uiso 0.50 1 d P . 1
O1F O 0.1855(3) 0.0499(3) 0.3054(6) 0.070(4) Uiso 0.50 1 d P . 1
O2F O 0.1434(3) 0.0550(3) 0.3490(7) 0.053(4) Uiso 0.50 1 d P . 1
O3F O 0.2102(3) 0.1245(3) 0.3681(5) 0.048(3) Uiso 0.50 1 d P . 1
O4F O 0.1438(3) 0.0669(3) 0.1975(5) 0.041(3) Uiso 0.50 1 d P . 1
O1G O 0.0186(3) 0.0455(3) 0.1147(5) 0.052(3) Uiso 0.50 1 d P . 1
O2G O 0.0306(3) 0.0480(3) 0.2120(5) 0.046(4) Uiso 0.50 1 d P . 1
O3G O 0.0984(3) 0.0671(3) 0.1422(5) 0.045(3) Uiso 0.50 1 d P . 1
O4G O 0.0331(3) 0.1222(3) 0.1685(5) 0.038(3) Uiso 0.50 1 d P . 1
O1H O 0.0189(3) 0.1887(3) 0.3669(6) 0.063(4) Uiso 0.50 1 d P . 1
O2H O 0.0255(3) 0.1422(3) 0.3755(6) 0.036(4) Uiso 0.50 1 d P . 1
O3H O 0.0355(3) 0.1640(3) 0.2373(5) 0.047(3) Uiso 0.50 1 d P . 1
O4H O 0.1004(3) 0.2187(3) 0.4151(5) 0.042(3) Uiso 0.50 1 d P . 1
O5S O 0.0823(7) 0.1195(8) 0.4069(13) 0.083(9) Uiso 0.25 1 d P . .
O6S O 0.0570(6) 0.0952(6) 0.3237(10) 0.052(7) Uiso 0.25 1 d P . .
O7S O 0.0874(7) 0.0751(7) 0.3296(13) 0.078(9) Uiso 0.25 1 d P . .
O8S O 0.1125(8) 0.1038(8) 0.3981(14) 0.091(10) Uiso 0.25 1 d P . .
O9S O 0.20999(17) 0.24411(18) 0.1765(3) 0.073(2) Uiso 1 1 d . . -1
C1A C 0.1618(4) 0.2335(4) 0.3649(8) 0.038(5) Uiso 0.50 1 d P . 2
C2A C 0.1472(4) 0.2206(4) 0.4230(9) 0.037(5) Uiso 0.50 1 d P . 2
C3A C 0.1613(4) 0.2042(4) 0.4548(7) 0.029(4) Uiso 0.50 1 d P . 2
C4A C 0.1889(6) 0.2033(6) 0.4318(11) 0.055(6) Uiso 0.50 1 d P . 2
C5A C 0.2021(4) 0.2150(4) 0.3773(7) 0.031(4) Uiso 0.50 1 d P . 2
C6A C 0.1875(4) 0.2300(4) 0.3425(9) 0.035(4) Uiso 0.50 1 d P . 2
H6A H 0.1958 0.2378 0.3027 0.042 Uiso 0.50 1 calc PR . 2
C7A C 0.1472(5) 0.1869(5) 0.5153(8) 0.048(5) Uiso 0.50 1 d P . 2
C8A C 0.1901(5) 0.1506(5) 0.4600(8) 0.042(5) Uiso 0.50 1 d P . 2
H8A1 H 0.1667 0.1396 0.4420 0.050 Uiso 0.50 1 calc PR . 2
H8A2 H 0.1885 0.1389 0.4988 0.050 Uiso 0.50 1 calc PR . 2
C9A C 0.2312(5) 0.2098(5) 0.3562(8) 0.052(5) Uiso 0.50 1 d P . 2
H9A H 0.2440 0.2092 0.3927 0.062 Uiso 0.50 1 calc PR . 2
C10A C 0.2560(5) 0.2403(5) 0.3171(9) 0.058(6) Uiso 0.50 1 d P . 2
H10A H 0.2584 0.2311 0.2777 0.070 Uiso 0.50 1 calc PR . 2
H10B H 0.2454 0.2546 0.3089 0.070 Uiso 0.50 1 calc PR . 2
C11A C 0.2894(4) 0.2429(4) 0.3070(7) 0.060(4) Uiso 0.67 1 d P . 1
H11A H 0.2994 0.2297 0.3254 0.072 Uiso 0.67 1 calc PR . 1
H11B H 0.2848 0.2553 0.3394 0.072 Uiso 0.67 1 calc PR . 1
C12A C 0.3158(2) 0.27808(17) 0.2799(5) 0.078(7) Uiso 0.50 1 d PG . 2
C13A C 0.3324(2) 0.30860(17) 0.3127(5) 0.123(10) Uiso 0.50 1 d PG . 2
H13A H 0.3269 0.3088 0.3542 0.147 Uiso 0.50 1 calc PR . 2
C14A C 0.3572(3) 0.33875(18) 0.2850(6) 0.121(10) Uiso 0.50 1 d PG . 2
H14A H 0.3686 0.3596 0.3075 0.146 Uiso 0.50 1 calc PR . 2
C15A C 0.3654(2) 0.33839(19) 0.2244(6) 0.166(15) Uiso 0.50 1 d PG . 2
H15A H 0.3823 0.3590 0.2055 0.199 Uiso 0.50 1 calc PR . 2
C16A C 0.3488(2) 0.3079(2) 0.1915(6) 0.091(8) Uiso 0.50 1 d PG . 2
H16A H 0.3543 0.3076 0.1501 0.109 Uiso 0.50 1 calc PR . 2
C17A C 0.32398(19) 0.27772(18) 0.2193(5) 0.095(8) Uiso 0.50 1 d PG . 2
H17A H 0.3126 0.2569 0.1968 0.114 Uiso 0.50 1 calc PR . 2
C18A C 0.2833(2) 0.25798(17) 0.3361(4) 0.16(4) Uiso 0.17 1 d PG . 2
H18A H 0.2895 0.2442 0.3630 0.191 Uiso 0.17 1 calc PR . 2
H18B H 0.2829 0.2761 0.3611 0.191 Uiso 0.17 1 calc PR . 2
C1B C 0.21577(16) 0.17398(16) 0.3234(3) 0.047(5) Uiso 0.50 1 d PG . 2
C2B C 0.20679(19) 0.14442(18) 0.3591(3) 0.043(5) Uiso 0.50 1 d PG . 2
C3B C 0.19049(17) 0.11318(16) 0.3326(3) 0.037(5) Uiso 0.50 1 d PG . 2
C4B C 0.18451(15) 0.11115(15) 0.2705(3) 0.039(5) Uiso 0.50 1 d PG . 2
C5B C 0.19403(14) 0.14048(15) 0.2373(3) 0.027(4) Uiso 0.50 1 d PG . 2
C6B C 0.20997(14) 0.17267(15) 0.2621(3) 0.036(4) Uiso 0.50 1 d PG . 2
H6B H 0.2166 0.1928 0.2386 0.043 Uiso 0.50 1 calc PR . 2
C7B C 0.1788(2) 0.07987(18) 0.3653(4) 0.051(5) Uiso 0.50 1 d PG . 2
C8B C 0.13269(18) 0.06014(16) 0.2362(4) 0.041(5) Uiso 0.50 1 d PG . 2
H8B1 H 0.1217 0.0687 0.2650 0.049 Uiso 0.50 1 calc PR . 2
H8B2 H 0.1231 0.0352 0.2436 0.049 Uiso 0.50 1 calc PR . 2
C9B C 0.18276(19) 0.13279(18) 0.1706(3) 0.040(5) Uiso 0.50 1 d PG . 2
H9B H 0.1830 0.1114 0.1585 0.048 Uiso 0.50 1 calc PR . 2
C10B C 0.2100(2) 0.1641(2) 0.1283(3) 0.067(6) Uiso 0.50 1 d PG . 2
H10C H 0.1996 0.1628 0.0882 0.080 Uiso 0.50 1 calc PR . 2
H10D H 0.2160 0.1865 0.1471 0.080 Uiso 0.50 1 calc PR . 2
C11B C 0.2408(2) 0.1615(2) 0.1215(3) 0.077(14) Uiso 0.25 1 d PG . 2
H11C H 0.2344 0.1391 0.1023 0.092 Uiso 0.25 1 calc PR . 2
H11D H 0.2502 0.1617 0.1621 0.092 Uiso 0.25 1 calc PR . 2
C12B C 0.27050(17) 0.1919(3) 0.0815(7) 0.114(13) Uiso 0.37 1 d PG . 2
C13B C 0.30402(16) 0.2144(4) 0.1006(8) 0.28(4) Uiso 0.37 1 d PG . 2
H13B H 0.3104 0.2139 0.1414 0.334 Uiso 0.37 1 calc PR . 2
C14B C 0.32820(18) 0.2375(4) 0.0599(9) 0.21(2) Uiso 0.37 1 d PG . 2
H14B H 0.3511 0.2528 0.0729 0.247 Uiso 0.37 1 calc PR . 2
C15B C 0.3189(2) 0.2382(4) 0.0001(9) 0.141(15) Uiso 0.37 1 d PG . 2
H15B H 0.3354 0.2539 -0.0277 0.169 Uiso 0.37 1 calc PR . 2
C16B C 0.2853(3) 0.2157(4) -0.0189(8) 0.159(18) Uiso 0.37 1 d PG . 2
H16B H 0.2789 0.2162 -0.0598 0.190 Uiso 0.37 1 calc PR . 2
C17B C 0.2611(2) 0.1926(3) 0.0218(7) 0.150 Uiso 0.37 1 d PG . 2
H17B H 0.2382 0.1773 0.0088 0.180 Uiso 0.37 1 calc PR . 2
C1C C 0.14669(15) 0.12712(17) 0.1590(3) 0.048(5) Uiso 0.50 1 d PG . 2
C2C C 0.11933(18) 0.09293(16) 0.1657(3) 0.039(5) Uiso 0.50 1 d PG . 2
C3C C 0.08690(16) 0.08658(14) 0.1563(3) 0.037(5) Uiso 0.50 1 d PG . 2
C4C C 0.07975(14) 0.11259(15) 0.1492(3) 0.036(5) Uiso 0.50 1 d PG . 2
C5C C 0.10774(14) 0.14829(14) 0.1430(2) 0.023(4) Uiso 0.50 1 d PG . 2
C6C C 0.14071(14) 0.15258(15) 0.1487(3) 0.032(4) Uiso 0.50 1 d PG . 2
H6C H 0.1599 0.1752 0.1449 0.038 Uiso 0.50 1 calc PR . 2
C7C C 0.05504(19) 0.04983(15) 0.1645(4) 0.035(4) Uiso 0.50 1 d PG . 2
C8C C 0.03067(16) 0.1076(2) 0.1970(4) 0.051(5) Uiso 0.50 1 d PG . 2
H8C1 H 0.0429 0.1054 0.2325 0.061 Uiso 0.50 1 calc PR . 2
H8C2 H 0.0065 0.0885 0.1982 0.061 Uiso 0.50 1 calc PR . 2
C9C C 0.09932(17) 0.17600(16) 0.1366(4) 0.048(5) Uiso 0.50 1 d PG . 2
H9C H 0.0772 0.1664 0.1135 0.058 Uiso 0.50 1 calc PR . 2
C10C C 0.1261(2) 0.20759(16) 0.1028(4) 0.043(5) Uiso 0.50 1 d PG . 2
H10E H 0.1214 0.2268 0.1079 0.052 Uiso 0.50 1 calc PR . 2
H10F H 0.1494 0.2150 0.1193 0.052 Uiso 0.50 1 calc PR . 2
C11C C 0.1248(2) 0.1987(2) 0.0363(4) 0.060(6) Uiso 0.50 1 d PG . 2
H11E H 0.1302 0.1800 0.0302 0.072 Uiso 0.50 1 calc PR . 2
H11F H 0.1018 0.1915 0.0189 0.072 Uiso 0.50 1 calc PR . 2
C12C C 0.1515(2) 0.2312(3) 0.0091(3) 0.065(6) Uiso 0.50 1 d PG . 2
C13C C 0.1812(3) 0.2313(3) -0.0088(3) 0.109(9) Uiso 0.50 1 d PG . 2
H13C H 0.1841 0.2122 0.0007 0.131 Uiso 0.50 1 calc PR . 2
C14C C 0.2067(3) 0.2592(3) -0.0405(3) 0.111(9) Uiso 0.50 1 d PG . 2
H14C H 0.2271 0.2592 -0.0527 0.133 Uiso 0.50 1 calc PR . 2
C15C C 0.2025(3) 0.2871(3) -0.0543(3) 0.113(10) Uiso 0.50 1 d PG . 2
H15C H 0.2199 0.3062 -0.0760 0.135 Uiso 0.50 1 calc PR . 2
C16C C 0.1727(3) 0.2871(3) -0.0365(3) 0.123(10) Uiso 0.50 1 d PG . 2
H16C H 0.1698 0.3062 -0.0460 0.148 Uiso 0.50 1 calc PR . 2
C17C C 0.1472(2) 0.2591(3) -0.0048(3) 0.088(7) Uiso 0.50 1 d PG . 2
H17C H 0.1268 0.2591 0.0074 0.105 Uiso 0.50 1 calc PR . 2
C1D C 0.09344(16) 0.18744(14) 0.1977(3) 0.038(5) Uiso 0.50 1 d PG . 2
C2D C 0.06211(16) 0.16877(16) 0.2257(3) 0.042(5) Uiso 0.50 1 d PG . 2
C3D C 0.05774(15) 0.17822(17) 0.2845(3) 0.031(4) Uiso 0.50 1 d PG . 2
C4D C 0.08317(16) 0.20360(16) 0.3160(2) 0.049(5) Uiso 0.50 1 d PG . 2
C5D C 0.11510(15) 0.22151(15) 0.2906(2) 0.036(4) Uiso 0.50 1 d PG . 2
C6D C 0.12207(14) 0.21456(14) 0.2329(2) 0.034(4) Uiso 0.50 1 d PG . 2
H6D H 0.1447 0.2269 0.2165 0.041 Uiso 0.50 1 calc PR . 2
C7D C 0.02182(16) 0.1575(2) 0.3181(3) 0.046(5) Uiso 0.50 1 d PG . 2
C8D C 0.0842(2) 0.1981(2) 0.4217(2) 0.044(5) Uiso 0.50 1 d PG . 2
H8D1 H 0.0832 0.1763 0.4091 0.053 Uiso 0.50 1 calc PR . 2
H8D2 H 0.0668 0.1926 0.4538 0.053 Uiso 0.50 1 calc PR . 2
C9D C 0.14436(17) 0.25070(19) 0.3268(3) 0.037(5) Uiso 0.50 1 d PG . 2
H9D H 0.1339 0.2600 0.3558 0.044 Uiso 0.50 1 calc PR . 2
C10D C 0.17267(19) 0.28217(19) 0.2879(3) 0.060(6) Uiso 0.50 1 d PG . 2
H10G H 0.1909 0.2991 0.3149 0.072 Uiso 0.50 1 calc PR . 2
H10H H 0.1835 0.2738 0.2585 0.072 Uiso 0.50 1 calc PR . 2
C11D C 0.1566(2) 0.29796(14) 0.2569(3) 0.100(8) Uiso 0.50 1 d PG . 2
H11G H 0.1491 0.3100 0.2853 0.121 Uiso 0.50 1 calc PR . 2
H11H H 0.1365 0.2809 0.2333 0.121 Uiso 0.50 1 calc PR . 2
C12D C 0.1857(2) 0.3237(2) 0.2150(4) 0.106(9) Uiso 0.50 1 d PG . 2
C13D C 0.1845(3) 0.3114(2) 0.1568(4) 0.120(10) Uiso 0.50 1 d PG . 2
H13D H 0.1691 0.2878 0.1477 0.144 Uiso 0.50 1 calc PR . 2
C14D C 0.2059(3) 0.3335(3) 0.1120(4) 0.085(7) Uiso 0.50 1 d PG . 2
H14D H 0.2051 0.3251 0.0722 0.103 Uiso 0.50 1 calc PR . 2
C15D C 0.2285(3) 0.3680(3) 0.1253(5) 0.130(11) Uiso 0.50 1 d PG . 2
H15D H 0.2431 0.3831 0.0946 0.156 Uiso 0.50 1 calc PR . 2
C16D C 0.2297(3) 0.3803(2) 0.1835(5) 0.081(7) Uiso 0.50 1 d PG . 2
H16D H 0.2451 0.4039 0.1926 0.098 Uiso 0.50 1 calc PR . 2
C17D C 0.2083(3) 0.3582(2) 0.2283(5) 0.100(8) Uiso 0.50 1 d PG . 2
H17D H 0.2091 0.3667 0.2681 0.120 Uiso 0.50 1 calc PR . 2
C1E C 0.18081(15) 0.23012(15) 0.3685(3) 0.025(5) Uiso 0.50 1 d PG . 1
C2E C 0.16965(19) 0.21648(18) 0.4241(3) 0.048(5) Uiso 0.50 1 d PG . 1
C3E C 0.18107(19) 0.19538(17) 0.4472(3) 0.023(6) Uiso 0.50 1 d PG . 1
C4E C 0.20202(17) 0.18845(15) 0.4157(3) 0.033(4) Uiso 0.50 1 d PG . 1
C5E C 0.21236(16) 0.20138(15) 0.3573(3) 0.036(5) Uiso 0.50 1 d PG . 1
C6E C 0.20079(14) 0.22348(14) 0.3352(2) 0.034(5) Uiso 0.50 1 d PG . 1
H6E H 0.2076 0.2335 0.2961 0.040 Uiso 0.50 1 calc PR . 1
C7E C 0.1683(3) 0.1787(2) 0.5132(3) 0.040(5) Uiso 0.50 1 d PG . 1
C8E C 0.1934(2) 0.12899(17) 0.4196(4) 0.050(6) Uiso 0.50 1 d PG . 1
H8E1 H 0.1695 0.1225 0.4087 0.060 Uiso 0.50 1 calc PR . 1
H8E2 H 0.1925 0.1137 0.4527 0.060 Uiso 0.50 1 calc PR . 1
C9E C 0.2350(2) 0.1920(2) 0.3188(3) 0.056(5) Uiso 0.50 1 d PG . 1
H9E H 0.2485 0.1855 0.3465 0.067 Uiso 0.50 1 calc PR . 1
C10E C 0.2609(2) 0.2223(2) 0.2766(4) 0.072(6) Uiso 0.50 1 d PG . 1
H10I H 0.2667 0.2127 0.2409 0.087 Uiso 0.50 1 calc PR . 1
H10J H 0.2501 0.2356 0.2620 0.087 Uiso 0.50 1 calc PR . 1
C11E C 0.2825(3) 0.2176(3) 0.2700(5) 0.08(2) Uiso 0.17 1 d PG . 3
C12E C 0.3142(2) 0.2686(2) 0.2576(5) 0.120(10) Uiso 0.50 1 d PG . 1
C13E C 0.3319(3) 0.3025(2) 0.2779(6) 0.140(12) Uiso 0.50 1 d PG . 1
H13E H 0.3297 0.3077 0.3188 0.168 Uiso 0.50 1 calc PR . 1
C14E C 0.3528(3) 0.3289(2) 0.2382(7) 0.148(13) Uiso 0.50 1 d PG . 1
H14E H 0.3649 0.3521 0.2521 0.177 Uiso 0.50 1 calc PR . 1
C15E C 0.3560(3) 0.3214(2) 0.1784(7) 0.166(15) Uiso 0.50 1 d PG . 1
H15E H 0.3702 0.3394 0.1513 0.199 Uiso 0.50 1 calc PR . 1
C16E C 0.3383(2) 0.2874(2) 0.1581(6) 0.160(13) Uiso 0.50 1 d PG . 1
H16E H 0.3405 0.2823 0.1172 0.192 Uiso 0.50 1 calc PR . 1
C17E C 0.31742(19) 0.2611(2) 0.1978(5) 0.166(14) Uiso 0.50 1 d PG . 1
H17E H 0.3053 0.2379 0.1839 0.199 Uiso 0.50 1 calc PR . 1
C1F C 0.20858(17) 0.15895(17) 0.2825(3) 0.035(4) Uiso 0.50 1 d PG . 1
C2F C 0.19946(18) 0.12694(18) 0.3107(3) 0.038(5) Uiso 0.50 1 d PG . 1
C3F C 0.17808(17) 0.09745(17) 0.2838(3) 0.042(5) Uiso 0.50 1 d PG . 1
C4F C 0.16663(15) 0.09925(15) 0.2238(3) 0.049(5) Uiso 0.50 1 d PG . 1
C5F C 0.17837(14) 0.13072(15) 0.2002(3) 0.052(5) Uiso 0.50 1 d PG . 1
C6F C 0.19975(14) 0.16073(15) 0.2260(3) 0.027(4) Uiso 0.50 1 d PG . 1
H6F H 0.2082 0.1820 0.2053 0.033 Uiso 0.50 1 calc PR . 1
C7F C 0.1661(2) 0.06337(19) 0.3146(4) 0.052(5) Uiso 0.50 1 d PG . 1
C8F C 0.10807(17) 0.05629(18) 0.1932(4) 0.043(5) Uiso 0.50 1 d PG . 1
H8F1 H 0.0946 0.0308 0.1947 0.052 Uiso 0.50 1 calc PR . 1
H8F2 H 0.1017 0.0650 0.2293 0.052 Uiso 0.50 1 calc PR . 1
C9F C 0.16227(18) 0.12882(18) 0.1358(3) 0.042(5) Uiso 0.50 1 d PG . 1
H9F H 0.1572 0.1066 0.1166 0.050 Uiso 0.50 1 calc PR . 1
C10F C 0.1893(2) 0.1602(2) 0.0919(3) 0.063(6) Uiso 0.50 1 d PG . 1
H10K H 0.1775 0.1602 0.0540 0.075 Uiso 0.50 1 calc PR . 1
H10L H 0.1972 0.1826 0.1125 0.075 Uiso 0.50 1 calc PR . 1
C11F C 0.2175(2) 0.1567(2) 0.0782(3) 0.075(6) Uiso 0.60 1 d PG . 1
H11I H 0.2095 0.1367 0.0507 0.090 Uiso 0.60 1 calc PR . 1
H11J H 0.2250 0.1507 0.1162 0.090 Uiso 0.60 1 calc PR . 1
C12F C 0.2502(2) 0.1878(3) 0.0486(7) 0.084(10) Uiso 0.37 1 d PG . 1
C13F C 0.28172(18) 0.2102(4) 0.0754(8) 0.19(2) Uiso 0.37 1 d PG . 1
H13F H 0.2883 0.2039 0.1120 0.231 Uiso 0.37 1 calc PR . 1
C14F C 0.30360(19) 0.2419(4) 0.0487(8) 0.150 Uiso 0.37 1 d PG . 1
H14F H 0.3251 0.2573 0.0670 0.180 Uiso 0.37 1 calc PR . 1
C15F C 0.2940(2) 0.2512(4) -0.0048(8) 0.150 Uiso 0.37 1 d PG . 1
H15F H 0.3090 0.2728 -0.0230 0.180 Uiso 0.37 1 calc PR . 1
C16F C 0.2625(3) 0.2287(3) -0.0316(7) 0.24(3) Uiso 0.37 1 d PG . 1
H16F H 0.2559 0.2351 -0.0681 0.289 Uiso 0.37 1 calc PR . 1
C17F C 0.2406(2) 0.1971(3) -0.0049(6) 0.163(18) Uiso 0.37 1 d PG . 1
H17F H 0.2191 0.1817 -0.0232 0.195 Uiso 0.37 1 calc PR . 1
C1G C 0.12849(16) 0.12925(17) 0.1397(3) 0.033(4) Uiso 0.50 1 d PG . 1
C2G C 0.09908(18) 0.09923(15) 0.1476(3) 0.039(5) Uiso 0.50 1 d PG . 1
C3G C 0.06723(17) 0.09615(14) 0.1554(3) 0.032(4) Uiso 0.50 1 d PG . 1
C4G C 0.06623(14) 0.12671(15) 0.1589(3) 0.035(4) Uiso 0.50 1 d PG . 1
C5G C 0.09537(14) 0.15801(14) 0.1514(2) 0.030(4) Uiso 0.50 1 d PG . 1
C6G C 0.12818(14) 0.15962(15) 0.1439(2) 0.038(5) Uiso 0.50 1 d PG . 1
H6G H 0.1490 0.1812 0.1420 0.045 Uiso 0.50 1 calc PR . 1
C7G C 0.03564(19) 0.06004(15) 0.1617(4) 0.036(4) Uiso 0.50 1 d PG . 1
C8G C 0.02451(18) 0.1275(2) 0.2305(4) 0.046(5) Uiso 0.50 1 d PG . 1
H8G1 H -0.0006 0.1133 0.2374 0.055 Uiso 0.50 1 calc PR . 1
H8G2 H 0.0365 0.1207 0.2604 0.055 Uiso 0.50 1 calc PR . 1
C9G C 0.09326(17) 0.19089(15) 0.1569(4) 0.034(4) Uiso 0.50 1 d PG . 1
H9G H 0.0697 0.1857 0.1442 0.041 Uiso 0.50 1 calc PR . 1
C10G C 0.1207(2) 0.22311(15) 0.1201(4) 0.050(5) Uiso 0.50 1 d PG . 1
H10M H 0.1185 0.2436 0.1291 0.060 Uiso 0.50 1 calc PR . 1
H10N H 0.1444 0.2284 0.1304 0.060 Uiso 0.50 1 calc PR . 1
C11G C 0.1135(2) 0.2138(2) 0.0579(4) 0.074(7) Uiso 0.50 1 d PG . 1
H11K H 0.0905 0.2106 0.0477 0.089 Uiso 0.50 1 calc PR . 1
H11L H 0.1126 0.1915 0.0511 0.089 Uiso 0.50 1 calc PR . 1
C12G C 0.1425(3) 0.2430(3) 0.0134(3) 0.124(10) Uiso 0.50 1 d PG . 1
C13G C 0.1391(3) 0.2721(3) 0.0091(3) 0.178(15) Uiso 0.50 1 d PG . 1
H13G H 0.1194 0.2719 0.0257 0.213 Uiso 0.50 1 calc PR . 1
C14G C 0.1645(3) 0.3016(4) -0.0195(4) 0.198(17) Uiso 0.50 1 d PG . 1
H14G H 0.1622 0.3215 -0.0224 0.237 Uiso 0.50 1 calc PR . 1
C15G C 0.1933(3) 0.3019(4) -0.0438(4) 0.110(9) Uiso 0.50 1 d PG . 1
H15G H 0.2107 0.3220 -0.0633 0.132 Uiso 0.50 1 calc PR . 1
C16G C 0.1967(3) 0.2728(4) -0.0395(3) 0.148(13) Uiso 0.50 1 d PG . 1
H16G H 0.2164 0.2730 -0.0561 0.178 Uiso 0.50 1 calc PR . 1
C17G C 0.1713(3) 0.2433(4) -0.0109(3) 0.123(10) Uiso 0.50 1 d PG . 1
H17G H 0.1736 0.2234 -0.0080 0.147 Uiso 0.50 1 calc PR . 1
C1H C 0.09772(17) 0.19954(16) 0.2273(3) 0.035(4) Uiso 0.50 1 d PG . 1
C2H C 0.06694(16) 0.18363(19) 0.2591(3) 0.055(6) Uiso 0.50 1 d PG . 1
C3H C 0.06942(16) 0.19021(19) 0.3243(3) 0.035(4) Uiso 0.50 1 d PG . 1
C4H C 0.10043(16) 0.21285(17) 0.3502(3) 0.041(5) Uiso 0.50 1 d PG . 1
C5H C 0.12944(15) 0.22841(16) 0.3147(3) 0.037(5) Uiso 0.50 1 d PG . 1
C6H C 0.12770(15) 0.22167(15) 0.2566(3) 0.045(5) Uiso 0.50 1 d PG . 1
H6H H 0.1484 0.2328 0.2336 0.054 Uiso 0.50 1 calc PR . 1
C7H C 0.03507(17) 0.1724(3) 0.3601(4) 0.054(5) Uiso 0.50 1 d PG . 1
C8H C 0.1123(2) 0.2051(2) 0.4521(3) 0.039(5) Uiso 0.50 1 d PG . 1
H8H1 H 0.1054 0.1817 0.4370 0.046 Uiso 0.50 1 calc PR . 1
H8H2 H 0.1006 0.2022 0.4915 0.046 Uiso 0.50 1 calc PR . 1
C9H C 0.16444(17) 0.2528(2) 0.3450(3) 0.040(5) Uiso 0.50 1 d PG . 1
H9H H 0.1603 0.2639 0.3807 0.047 Uiso 0.50 1 calc PR . 1
C10H C 0.18707(17) 0.2800(2) 0.3018(3) 0.059(6) Uiso 0.50 1 d PG . 1
H10O H 0.1987 0.2710 0.2754 0.071 Uiso 0.50 1 calc PR . 1
H10P H 0.1728 0.2860 0.2758 0.071 Uiso 0.50 1 calc PR . 1
C11H C 0.2068(2) 0.3035(2) 0.3251(4) 0.178(15) Uiso 0.50 1 d PG . 1
H11M H 0.2186 0.2962 0.3544 0.214 Uiso 0.50 1 calc PR . 1
H11N H 0.1944 0.3125 0.3491 0.214 Uiso 0.50 1 calc PR . 1
C12H C 0.2387(7) 0.3380(5) 0.2839(8) 0.192(16) Uiso 0.50 1 d PG . 1
C13H C 0.2323(5) 0.3625(5) 0.2579(10) 0.123(10) Uiso 0.50 1 d PG . 1
H13H H 0.2124 0.3636 0.2691 0.147 Uiso 0.50 1 calc PR . 1
C14H C 0.2551(6) 0.3855(4) 0.2154(8) 0.117(10) Uiso 0.50 1 d PG . 1
H14H H 0.2508 0.4022 0.1975 0.140 Uiso 0.50 1 calc PR . 1
C15H C 0.2842(6) 0.3839(4) 0.1989(10) 0.201(17) Uiso 0.50 1 d PG . 1
H15H H 0.2998 0.3996 0.1698 0.241 Uiso 0.50 1 calc PR . 1
C16H C 0.2906(4) 0.3594(6) 0.2249(13) 0.26(2) Uiso 0.50 1 d PG . 1
H16H H 0.3105 0.3583 0.2137 0.312 Uiso 0.50 1 calc PR . 1
C17H C 0.2678(7) 0.3364(5) 0.2675(10) 0.23(2) Uiso 0.50 1 d PG . 1
H17H H 0.2722 0.3196 0.2853 0.275 Uiso 0.50 1 calc PR . 1
C11I C 0.1945(15) 0.1442(8) 0.052(2) 0.057(18) Uiso 0.15 1 d PG . 3
C12I C 0.2296(4) 0.1759(3) 0.0094(5) 0.14(2) Uiso 0.25 1 d PG . 3
C13I C 0.2619(4) 0.2045(3) 0.0197(6) 0.16(3) Uiso 0.25 1 d PG . 3
H13I H 0.2699 0.2113 0.0599 0.190 Uiso 0.25 1 calc PR . 3
C14I C 0.2824(4) 0.2234(3) -0.0289(6) 0.150 Uiso 0.25 1 d PG . 3
H14I H 0.3044 0.2430 -0.0219 0.180 Uiso 0.25 1 calc PR . 3
C15I C 0.2706(5) 0.2135(3) -0.0878(6) 0.16(3) Uiso 0.25 1 d PG . 3
H15I H 0.2846 0.2264 -0.1210 0.191 Uiso 0.25 1 calc PR . 3
C16I C 0.2383(5) 0.1848(3) -0.0980(5) 0.24(4) Uiso 0.25 1 d PG . 3
H16I H 0.2303 0.1781 -0.1383 0.284 Uiso 0.25 1 calc PR . 3
C17I C 0.2179(5) 0.1660(3) -0.0494(5) 0.20(3) Uiso 0.25 1 d PG . 3
H17I H 0.1958 0.1464 -0.0564 0.235 Uiso 0.25 1 calc PR . 3
C1S C 0.11733(16) 0.13822(16) 0.3138(3) 0.061(3) Uiso 1 1 d G . 5
C2S C 0.09185(17) 0.10855(17) 0.3539(3) 0.116(5) Uiso 1 1 d G . 5
C3S C 0.07949(19) 0.09245(19) 0.4054(3) 0.171(15) Uiso 0.50 1 d PG . .
C4S C 0.0637(2) 0.07932(19) 0.3535(4) 0.197(17) Uiso 0.50 1 d PG . .
C10S C 0.2400(2) 0.27294(19) 0.1611(4) 0.079(7) Uiso 0.50 1 d PG . -1
C11S C 0.2590(3) 0.30144(19) 0.1987(4) 0.081(7) Uiso 0.50 1 d PG . -1
C12S C 0.2249(2) 0.26687(19) 0.1399(4) 0.081(7) Uiso 0.50 1 d PG . -1
C13S C 0.2127(3) 0.2949(2) 0.1266(5) 0.133(11) Uiso 0.50 1 d PG . -1
C14S C 0.2518(2) 0.2741(2) 0.1045(4) 0.142(6) Uiso 1 1 d G . -1
O17S O 0.1096(2) 0.0797(3) 0.5183(4) 0.097(10) Uiso 0.25 1 d PG . 3
O18S O 0.0647(3) 0.0754(3) 0.6388(4) 0.106(11) Uiso 0.25 1 d PG A 3
O19S O 0.0407(4) 0.0469(4) 0.6856(4) 0.117(12) Uiso 0.25 1 d PG A 3
O16S O 0.0608(3) 0.1131(2) 0.5216(4) 0.174(18) Uiso 0.25 1 d PG . 3

loop_
_atom_site_aniso_label
_atom_site_aniso_U_11
_atom_site_aniso_U_22
_atom_site_aniso_U_33
_atom_site_aniso_U_23
_atom_site_aniso_U_13
_atom_site_aniso_U_12
Zn1 0.0318(7) 0.0318(7) 0.0428(11) 0.000 0.000 0.0159(4)
Zn2 0.0646(9) 0.0646(9) 0.0382(12) 0.000 0.000 0.0323(5)
Zn3 0.0442(7) 0.0475(8) 0.0516(7) 0.0065(6) 0.0024(6) 0.0289(6)
Zn4 0.0544(9) 0.0618(9) 0.0719(9) 0.0069(7) 0.0003(7) 0.0239(7)

loop_
_atom_type_symbol
_atom_type_description
_atom_type_scat_dispersion_real
_atom_type_scat_dispersion_imag
_atom_type_scat_source
C C 0.0033 0.0016 'International Tables Vol C Tables 4.2.6.8 and 6.1.1.4'
H H 0.0000 0.0000 'International Tables Vol C Tables 4.2.6.8 and 6.1.1.4'
O O 0.0106 0.0060 'International Tables Vol C Tables 4.2.6.8 and 6.1.1.4'
N N 0.0061 0.0033 'International Tables Vol C Tables 4.2.6.8 and 6.1.1.4'
Zn Zn 0.2839 1.4301 'International Tables Vol C Tables 4.2.6.8 and 6.1.1.4'

loop_
_geom_angle_atom_site_label_1
_geom_angle_atom_site_label_2
_geom_angle_atom_site_label_3
_geom_angle
_geom_angle_site_symmetry_1
_geom_angle_site_symmetry_3
_geom_angle_publ_flag
O1 Zn1 O2C 105.2(3) . . ?
O1 Zn1 O2C 105.2(3) . 3 ?
O2C Zn1 O2C 113.4(3) . 3 ?
O1 Zn1 O2C 105.2(3) . 2 ?
O2C Zn1 O2C 113.4(3) . 2 ?
O2C Zn1 O2C 113.4(3) 3 2 ?
O1 Zn1 O2G 107.3(4) . 2 ?
O2C Zn1 O2G 130.2(4) . 2 ?
O2C Zn1 O2G 93.1(4) 3 2 ?
O2C Zn1 O2G 20.9(4) 2 2 ?
O1 Zn1 O2G 107.3(4) . 3 ?
O2C Zn1 O2G 93.1(4) . 3 ?
O2C Zn1 O2G 20.9(4) 3 3 ?
O2C Zn1 O2G 130.2(4) 2 3 ?
O2G Zn1 O2G 111.5(3) 2 3 ?
O1 Zn1 O2G 107.3(4) . . ?
O2C Zn1 O2G 20.9(4) . . ?
O2C Zn1 O2G 130.2(4) 3 . ?
O2C Zn1 O2G 93.1(4) 2 . ?
O2G Zn1 O2G 111.5(3) 2 . ?
O2G Zn1 O2G 111.5(3) 3 . ?
O2 Zn2 O1G 113.3(3) . . ?
O2 Zn2 O1G 113.3(3) . 2 ?
O1G Zn2 O1G 105.4(4) . 2 ?
O2 Zn2 O1G 113.3(3) . 3 ?
O1G Zn2 O1G 105.4(4) . 3 ?
O1G Zn2 O1G 105.4(4) 2 3 ?
O2 Zn2 O1C 113.4(4) . . ?
O1G Zn2 O1C 46.8(5) . . ?
O1G Zn2 O1C 132.6(5) 2 . ?
O1G Zn2 O1C 62.5(5) 3 . ?
O2 Zn2 O1C 113.4(4) . 3 ?
O1G Zn2 O1C 132.6(5) . 3 ?
O1G Zn2 O1C 62.5(5) 2 3 ?
O1G Zn2 O1C 46.8(5) 3 3 ?
O1C Zn2 O1C 105.3(4) . 3 ?
O2 Zn2 O1C 113.4(4) . 2 ?
O1G Zn2 O1C 62.5(5) . 2 ?
O1G Zn2 O1C 46.8(5) 2 2 ?
O1G Zn2 O1C 132.6(5) 3 2 ?
O1C Zn2 O1C 105.3(4) . 2 ?
O1C Zn2 O1C 105.3(4) 3 2 ?
O2A Zn3 O2B 91.0(6) . 12_556 ?
O2A Zn3 O2H 116.9(6) . 11_556 ?
O2B Zn3 O2H 129.1(6) 12_556 11_556 ?
O2A Zn3 O3 107.4(5) . . ?
O2B Zn3 O3 104.8(5) 12_556 . ?
O2H Zn3 O3 105.6(5) 11_556 . ?
O2A Zn3 O2D 129.3(7) . 11_556 ?
O2B Zn3 O2D 112.9(7) 12_556 11_556 ?
O2H Zn3 O2D 17.3(5) 11_556 11_556 ?
O3 Zn3 O2D 108.4(6) . 11_556 ?
O2A Zn3 O2E 21.8(4) . . ?
O2B Zn3 O2E 111.5(5) 12_556 . ?
O2H Zn3 O2E 96.8(5) 11_556 . ?
O3 Zn3 O2E 107.6(5) . . ?
O2D Zn3 O2E 111.3(6) 11_556 . ?
O2A Zn3 O2F 110.3(6) . 12_556 ?
O2B Zn3 O2F 22.1(4) 12_556 12_556 ?
O2H Zn3 O2F 108.6(6) 11_556 12_556 ?
O3 Zn3 O2F 107.6(5) . 12_556 ?
O2D Zn3 O2F 91.7(6) 11_556 12_556 ?
O2E Zn3 O2F 128.4(5) . 12_556 ?
O2A Zn3 O16S 71.6(5) . . ?
O2B Zn3 O16S 72.4(5) 12_556 . ?
O2H Zn3 O16S 153.9(4) 11_556 . ?
O3 Zn3 O16S 49.5(4) . . ?
O2D Zn3 O16S 156.7(5) 11_556 . ?
O2E Zn3 O16S 85.9(4) . . ?
O2F Zn3 O16S 89.3(4) 12_556 . ?
O2A Zn3 O18S 151.9(5) . . ?
O2B Zn3 O18S 84.6(5) 12_556 . ?
O2H Zn3 O18S 86.5(5) 11_556 . ?
O3 Zn3 O18S 48.0(4) . . ?
O2D Zn3 O18S 77.4(6) 11_556 . ?
O2E Zn3 O18S 154.9(4) . . ?
O2F Zn3 O18S 72.9(5) 12_556 . ?
O16S Zn3 O18S 80.7(4) . . ?
O1A Zn4 O1D 130.5(6) . 11_556 ?
O1A Zn4 O4 111.3(6) . . ?
O1D Zn4 O4 115.5(7) 11_556 . ?
O1A Zn4 O1H 105.3(6) . 11_556 ?
O1D Zn4 O1H 45.2(5) 11_556 11_556 ?
O4 Zn4 O1H 107.9(6) . 11_556 ?
O1A Zn4 O1F 105.4(6) . 12_556 ?
O1D Zn4 O1F 62.7(6) 11_556 12_556 ?
O4 Zn4 O1F 121.1(6) . 12_556 ?
O1H Zn4 O1F 104.7(5) 11_556 12_556 ?
O1A Zn4 O1E 48.9(5) . . ?
O1D Zn4 O1E 105.1(5) 11_556 . ?
O4 Zn4 O1E 101.5(6) . . ?
O1H Zn4 O1E 62.7(5) 11_556 . ?
O1F Zn4 O1E 137.1(5) 12_556 . ?
O1A Zn4 O1B 55.0(5) . 12_556 ?
O1D Zn4 O1B 108.6(6) 11_556 12_556 ?
O4 Zn4 O1B 122.1(6) . 12_556 ?
O1H Zn4 O1B 129.9(5) 11_556 12_556 ?
O1F Zn4 O1B 53.3(5) 12_556 12_556 ?
O1E Zn4 O1B 101.3(5) . 12_556 ?
Zn2 O2 Zn2 180.0 . 10 ?
C7A O1A O1B 123.0(13) . 12_556 ?
C7A O1A Zn4 134.5(13) . . ?
O1B O1A Zn4 64.9(6) 12_556 . ?
C7A O2A Zn3 132.7(13) . . ?
C2A O03A C8D 118.0(12) . . ?
C8A O4A C4A 117.8(14) . . ?
C7B O1B O1A 128.5(10) . 11_556 ?
C7B O1B Zn4 133.4(9) . 11_556 ?
O1A O1B Zn4 60.1(6) 11_556 11_556 ?
C7B O2B Zn3 127.1(9) . 11_556 ?
C2B O3B C8A 119.8(11) . . ?
C4B O4B C8B 118.0(9) . . ?
C7C O1C Zn2 134.1(9) . . ?
C7C O2C Zn1 127.4(9) . . ?
C2C O3C C8B 116.3(9) . . ?
C4C O4C C8C 115.9(9) . . ?
C7D O1D Zn4 138.9(10) . 12_556 ?
C7D O2D Zn3 133.7(12) . 12_556 ?
C8C O3D C2D 116.6(9) . . ?
C8D O4D C4D 117.2(10) . . ?
C7E O1E Zn4 132.8(9) . . ?
C7E O2E Zn3 129.4(8) . . ?
C2E O3E C8H 118.8(10) . . ?
C8E O4E C4E 119.8(9) . . ?
C7F O1F Zn4 132.8(9) . 11_556 ?
C7F O2F Zn3 128.4(10) . 11_556 ?
C2F O3F C8E 119.3(9) . . ?
C4F O4F C8F 118.9(9) . . ?
C7G O1G Zn2 134.6(9) . . ?
C7G O2G Zn1 129.3(9) . . ?
C8F O3G C2G 115.7(9) . . ?
C4G O4G C8G 117.3(9) . . ?
C7H O1H Zn4 133.4(9) . 12_556 ?
C7H O2H Zn3 128.5(9) . 12_556 ?
C2H O3H C8G 115.7(9) . . ?
C8H O4H C4H 120.2(10) . . ?
C3S O5S C2S 60.3(13) . . ?
C4S O6S C2S 56.0(10) . . ?
C4S O7S C2S 54.2(11) . . ?
C3S O8S C2S 57.0(12) . . ?
C12S O9S C10S 33.4(2) . . ?
C6A C1A C2A 122.4(16) . . ?
C6A C1A C9D 121.7(14) . . ?
C2A C1A C9D 115.8(13) . . ?
C3A C2A O03A 121.1(17) . . ?
C3A C2A C1A 115.7(16) . . ?
O03A C2A C1A 123.2(16) . . ?
C4A C3A C2A 119.6(18) . . ?
C4A C3A C7A 117.8(18) . . ?
C2A C3A C7A 122.6(16) . . ?
C5A C4A C3A 124.2(19) . . ?
C5A C4A O4A 122.4(18) . . ?
C3A C4A O4A 113(2) . . ?
C4A C5A C6A 117.9(17) . . ?
C4A C5A C9A 118.1(16) . . ?
C6A C5A C9A 124.0(16) . . ?
C1A C6A C5A 119.9(18) . . ?
O2A C7A O1A 120.5(17) . . ?
O2A C7A C3A 123.2(17) . . ?
O1A C7A C3A 115.8(16) . . ?
O4A C8A O3B 112.2(16) . . ?
C5A C9A C10A 109.8(15) . . ?
C5A C9A C1B 109.1(14) . . ?
C10A C9A C1B 113.8(14) . . ?
C18A C10A C9A 117.3(17) . . ?
C10E C11A C12E 103.8(10) . . ?
C13A C12A C17A 120.0 . . ?
C13A C12A C18A 91.9 . . ?
C17A C12A C18A 145.1 . . ?
C12A C13A C14A 120.0 . . ?
C15A C14A C13A 120.0 . . ?
C14A C15A C16A 120.0 . . ?
C17A C16A C15A 120.0 . . ?
C16A C17A C12A 120.0 . . ?
C10A C18A C12A 114.3(10) . . ?
C6B C1B C2B 123.4 . . ?
C6B C1B C9A 118.4(8) . . ?
C2B C1B C9A 118.2(8) . . ?
C3B C2B O3B 118.6(6) . . ?
C3B C2B C1B 118.9 . . ?
O3B C2B C1B 122.5(6) . . ?
C2B C3B C4B 118.9 . . ?
C2B C3B C7B 124.4 . . ?
C4B C3B C7B 116.8 . . ?
C5B C4B O4B 124.4(6) . . ?
C5B C4B C3B 120.4 . . ?
O4B C4B C3B 115.2(6) . . ?
C6B C5B C4B 123.0 . . ?
C6B C5B C9B 124.1 . . ?
C4B C5B C9B 112.7 . . ?
C5B C6B C1B 115.4 . . ?
O2B C7B O1B 125.9(10) . . ?
O2B C7B C3B 119.5(7) . . ?
O1B C7B C3B 114.6(7) . . ?
O4B C8B O3C 110.4(9) . . ?
C1C C9B C5B 113.5(4) . . ?
C1C C9B C10B 108.9(4) . . ?
C5B C9B C10B 109.7 . . ?
C11B C10B C9B 109.1 . . ?
C10B C11B C12B 113.9(6) . . ?
C13B C12B C17B 120.0 . . ?
C13B C12B C11B 125.7(6) . . ?
C17B C12B C11B 114.1(6) . . ?
C14B C13B C12B 120.0 . . ?
C13B C14B C15B 120.0 . . ?
C14B C15B C16B 120.0 . . ?
C17B C16B C15B 120.0 . . ?
C16B C17B C12B 120.0 . . ?
C6C C1C C2C 121.1 . . ?
C6C C1C C9B 122.8(4) . . ?
C2C C1C C9B 115.8(4) . . ?
C3C C2C O3C 119.4(7) . . ?
C3C C2C C1C 118.2 . . ?
O3C C2C C1C 122.1(7) . . ?
C2C C3C C4C 121.7 . . ?
C2C C3C C7C 121.7 . . ?
C4C C3C C7C 115.7 . . ?
O4C C4C C3C 121.4(6) . . ?
O4C C4C C5C 118.1(6) . . ?
C3C C4C C5C 120.4 . . ?
C6C C5C C4C 114.3 . . ?
C6C C5C C9C 126.2 . . ?
C4C C5C C9C 119.3 . . ?
C1C C6C C5C 123.8 . . ?
O2C C7C O1C 129.8(9) . . ?
O2C C7C C3C 117.5(7) . . ?
O1C C7C C3C 112.6(7) . . ?
O4C C8C O3D 108.3(9) . . ?
C5C C9C C1D 111.2(4) . . ?
C5C C9C C10C 114.6 . . ?
C1D C9C C10C 108.3(4) . . ?
C11C C10C C9C 108.9 . . ?
C12C C11C C10C 103.3(6) . . ?
C13C C12C C17C 120.0 . . ?
C13C C12C C11C 114.8(5) . . ?
C17C C12C C11C 124.9(5) . . ?
C12C C13C C14C 120.0 . . ?
C13C C14C C15C 120.0 . . ?
C16C C15C C14C 120.0 . . ?
C17C C16C C15C 120.0 . . ?
C16C C17C C12C 120.0 . . ?
C2D C1D C6D 118.0 . . ?
C2D C1D C9C 119.6(4) . . ?
C6D C1D C9C 121.6(4) . . ?
C1D C2D C3D 119.1 . . ?
C1D C2D O3D 125.3(6) . . ?
C3D C2D O3D 115.6(6) . . ?
C4D C3D C2D 123.3 . . ?
C4D C3D C7D 116.0 . . ?
C2D C3D C7D 120.6 . . ?
C3D C4D C5D 119.0 . . ?
C3D C4D O4D 120.9(6) . . ?
C5D C4D O4D 120.2(6) . . ?
C4D C5D C6D 122.3 . . ?
C4D C5D C9D 119.0 . . ?
C6D C5D C9D 118.6 . . ?
C5D C6D C1D 118.1 . . ?
O2D C7D O1D 123.7(11) . . ?
O2D C7D C3D 118.6(9) . . ?
O1D C7D C3D 116.9(7) . . ?
O4D C8D O03A 109.7(9) . . ?
C5D C9D C1A 106.4(7) . . ?
C5D C9D C10D 115.9 . . ?
C1A C9D C10D 110.3(7) . . ?
C11D C10D C9D 109.0 . . ?
C10D C11D C12D 102.5(5) . . ?
C13D C12D C17D 120.0 . . ?
C13D C12D C11D 114.0(5) . . ?
C17D C12D C11D 125.2(5) . . ?
C14D C13D C12D 120.0 . . ?
C13D C14D C15D 120.0 . . ?
C14D C15D C16D 120.0 . . ?
C15D C16D C17D 120.0 . . ?
C16D C17D C12D 120.0 . . ?
C6E C1E C2E 123.5 . . ?
C6E C1E C9H 122.9(3) . . ?
C2E C1E C9H 113.4(3) . . ?
C1E C2E C3E 117.8 . . ?
C1E C2E O3E 127.4(6) . . ?
C3E C2E O3E 114.8(6) . . ?
C4E C3E C2E 121.1 . . ?
C4E C3E C7E 119.8 . . ?
C2E C3E C7E 119.1 . . ?
C3E C4E C5E 121.0 . . ?
C3E C4E O4E 119.6(6) . . ?
C5E C4E O4E 119.1(6) . . ?
C4E C5E C6E 116.7 . . ?
C4E C5E C9E 121.7 . . ?
C6E C5E C9E 121.6 . . ?
C1E C6E C5E 119.8 . . ?
O2E C7E O1E 128.3(9) . . ?
O2E C7E C3E 114.2(7) . . ?
O1E C7E C3E 116.7(7) . . ?
O4E C8E O3F 110.5(9) . . ?
C5E C9E C1F 104.6(4) . . ?
C5E C9E C10E 113.3 . . ?
C1F C9E C10E 113.0(4) . . ?
C11A C10E C9E 109.7(7) . . ?
C13E C12E C17E 120.0 . . ?
C13E C12E C11A 112.6(6) . . ?
C17E C12E C11A 127.1(6) . . ?
C12E C13E C14E 120.0 . . ?
C15E C14E C13E 120.0 . . ?
C16E C15E C14E 120.0 . . ?
C15E C16E C17E 120.0 . . ?
C16E C17E C12E 120.0 . . ?
C6F C1F C2F 121.9 . . ?
C6F C1F C9E 122.0(4) . . ?
C2F C1F C9E 115.3(4) . . ?
C3F C2F O3F 116.2(6) . . ?
C3F C2F C1F 120.7 . . ?
O3F C2F C1F 123.0(6) . . ?
C2F C3F C4F 117.3 . . ?
C2F C3F C7F 121.5 . . ?
C4F C3F C7F 121.2 . . ?
C5F C4F O4F 128.3(6) . . ?
C5F C4F C3F 117.0 . . ?
O4F C4F C3F 114.6(6) . . ?
C6F C5F C4F 127.1 . . ?
C6F C5F C9F 121.4 . . ?
C4F C5F C9F 111.5 . . ?
C1F C6F C5F 115.5 . . ?
O2F C7F O1F 129.1(10) . . ?
O2F C7F C3F 115.5(8) . . ?
O1F C7F C3F 114.7(7) . . ?
O3G C8F O4F 115.7(9) . . ?
C1G C9F C5F 112.3(4) . . ?
C1G C9F C10F 109.6(4) . . ?
C5F C9F C10F 111.4 . . ?
C11F C10F C9F 110.9 . . ?
C10F C11F C12F 119.3(6) . . ?
C13F C12F C17F 120.0 . . ?
C13F C12F C11F 128.5(6) . . ?
C17F C12F C11F 109.1(6) . . ?
C14F C13F C12F 120.0 . . ?
C13F C14F C15F 120.0 . . ?
C16F C15F C14F 120.0 . . ?
C17F C16F C15F 120.0 . . ?
C16F C17F C12F 120.0 . . ?
C2G C1G C6G 119.6 . . ?
C2G C1G C9F 118.5(4) . . ?
C6G C1G C9F 121.2(4) . . ?
C1G C2G C3G 124.5 . . ?
C1G C2G O3G 120.9(6) . . ?
C3G C2G O3G 114.3(6) . . ?
C2G C3G C4G 116.7 . . ?
C2G C3G C7G 118.8 . . ?
C4G C3G C7G 124.4 . . ?
C5G C4G C3G 121.2 . . ?
C5G C4G O4G 124.2(6) . . ?
C3G C4G O4G 114.6(6) . . ?
C4G C5G C6G 119.4 . . ?
C4G C5G C9G 119.5 . . ?
C6G C5G C9G 120.9 . . ?
C1G C6G C5G 118.2 . . ?
O2G C7G O1G 126.8(9) . . ?
O2G C7G C3G 115.0(7) . . ?
O1G C7G C3G 118.1(7) . . ?
O3H C8G O4G 107.9(8) . . ?
C5G C9G C10G 116.5 . . ?
C5G C9G C1H 104.5(4) . . ?
C10G C9G C1H 109.6(4) . . ?
C11G C10G C9G 105.6 . . ?
C10G C11G C12G 111.8(6) . . ?
C13G C12G C17G 120.0 . . ?
C13G C12G C11G 112.1(5) . . ?
C17G C12G C11G 127.1(5) . . ?
C12G C13G C14G 120.0 . . ?
C15G C14G C13G 120.0 . . ?
C16G C15G C14G 120.0 . . ?
C15G C16G C17G 120.0 . . ?
C16G C17G C12G 120.0 . . ?
C6H C1H C2H 119.8 . . ?
C6H C1H C9G 126.6(4) . . ?
C2H C1H C9G 113.5(4) . . ?
O3H C2H C1H 127.8(6) . . ?
O3H C2H C3H 116.1(6) . . ?
C1H C2H C3H 116.1 . . ?
C4H C3H C2H 120.5 . . ?
C4H C3H C7H 123.0 . . ?
C2H C3H C7H 116.3 . . ?
C3H C4H C5H 119.3 . . ?
C3H C4H O4H 117.0(6) . . ?
C5H C4H O4H 123.7(6) . . ?
C6H C5H C4H 120.6 . . ?
C6H C5H C9H 120.6 . . ?
C4H C5H C9H 118.7 . . ?
C5H C6H C1H 123.6 . . ?
O2H C7H O1H 127.4(9) . . ?
O2H C7H C3H 114.3(7) . . ?
O1H C7H C3H 118.1(7) . . ?
O4H C8H O3E 118.8(10) . . ?
C10H C9H C5H 109.7 . . ?
C10H C9H C1E 112.8(4) . . ?
C5H C9H C1E 108.5(4) . . ?
C11H C10H C9H 112.1 . . ?
C10H C11H C12H 120.7(6) . . ?
C13H C12H C17H 120.0 . . ?
C13H C12H C11H 120.9(17) . . ?
C17H C12H C11H 117.8(16) . . ?
C12H C13H C14H 120.0 . . ?
C15H C14H C13H 120.0 . . ?
C14H C15H C16H 120.0 . . ?
C15H C16H C17H 120.0 . . ?
C16H C17H C12H 120.0 . . ?
C13I C12I C17I 120.0 . . ?
C13I C12I C11I 138.8(15) . . ?
C17I C12I C11I 101.2(15) . . ?
C12I C13I C14I 120.0 . . ?
C13I C14I C15I 120.0 . . ?
C16I C15I C14I 120.0 . . ?
C15I C16I C17I 120.0 . . ?
C16I C17I C12I 120.0 . . ?
C4S C2S C3S 61.2 . . ?
C4S C2S O8S 103.4(13) . . ?
C3S C2S O8S 56.8(13) . . ?
C4S C2S O5S 92.6(12) . . ?
C3S C2S O5S 49.9(12) . . ?
O8S C2S O5S 79.5(17) . . ?
C4S C2S O7S 53.9(11) . . ?
C3S C2S O7S 87.3(11) . . ?
O8S C2S O7S 82.6(16) . . ?
O5S C2S O7S 136.6(16) . . ?
C4S C2S O6S 45.9(9) . . ?
C3S C2S O6S 95.5(9) . . ?
O8S C2S O6S 148.7(16) . . ?
O5S C2S O6S 93.9(15) . . ?
O7S C2S O6S 81.6(14) . . ?
C4S C2S C1S 143.8 . . ?
C3S C2S C1S 155.0 . . ?
O8S C2S C1S 105.5(13) . . ?
O5S C2S C1S 113.6(12) . . ?
O7S C2S C1S 109.1(11) . . ?
O6S C2S C1S 105.2(9) . . ?
O5S C3S C2S 69.8(15) . . ?
O5S C3S O8S 95(2) . . ?
C2S C3S O8S 66.2(13) . . ?
O5S C3S C4S 104.2(15) . . ?
C2S C3S C4S 58.4 . . ?
O8S C3S C4S 108.4(14) . . ?
O6S C4S C2S 78.0(12) . . ?
O6S C4S O7S 111.0(18) . . ?
C2S C4S O7S 71.9(13) . . ?
O6S C4S C3S 118.8(13) . . ?
C2S C4S C3S 60.4 . . ?
O7S C4S C3S 97.1(13) . . ?
C14S C10S O9S 116.9(4) . . ?
C14S C10S C11S 117.9 . . ?
O9S C10S C11S 125.2(4) . . ?
O9S C12S C14S 130.4(5) . . ?
O9S C12S C13S 121.0(5) . . ?
C14S C12S C13S 108.6 . . ?
C12S C14S C10S 32.6 . . ?
O19S O18S Zn3 167.1(2) . . ?
O17S O16S Zn3 171.7(5) 12_556 . ?

loop_
_geom_bond_atom_site_label_1
_geom_bond_atom_site_label_2
_geom_bond_distance
_geom_bond_site_symmetry_2
_geom_bond_publ_flag
Zn1 O1 1.889(17) . ?
Zn1 O2C 1.948(12) . ?
Zn1 O2C 1.948(12) 3 ?
Zn1 O2C 1.948(12) 2 ?
Zn1 O2G 1.976(12) 2 ?
Zn1 O2G 1.976(12) 3 ?
Zn1 O2G 1.976(12) . ?
Zn2 O2 1.7702(19) . ?
Zn2 O1G 1.932(12) . ?
Zn2 O1G 1.932(12) 2 ?
Zn2 O1G 1.932(12) 3 ?
Zn2 O1C 1.998(13) . ?
Zn2 O1C 1.998(13) 3 ?
Zn2 O1C 1.998(13) 2 ?
Zn3 O2A 1.875(13) . ?
Zn3 O2B 1.903(12) 12_556 ?
Zn3 O2H 1.934(12) 11_556 ?
Zn3 O3 1.919(12) . ?
Zn3 O2D 1.950(15) 11_556 ?
Zn3 O2E 2.036(12) . ?
Zn3 O2F 2.049(13) 12_556 ?
Zn3 O16S 2.407(13) . ?
Zn3 O18S 2.449(9) . ?
Zn4 O1A 1.910(13) . ?
Zn4 O1D 1.912(14) 11_556 ?
Zn4 O4 1.959(17) . ?
Zn4 O1H 1.965(13) 11_556 ?
Zn4 O1F 1.963(13) 12_556 ?
Zn4 O1E 1.999(12) . ?
Zn4 O1B 1.996(13) 12_556 ?
O2 Zn2 1.7702(19) 10 ?
O1A C7A 1.31(2) . ?
O1A O1B 1.804(18) 12_556 ?
O2A C7A 1.21(2) . ?
O03A C2A 1.38(2) . ?
O03A C8D 1.506(16) . ?
O4A C8A 1.425(19) . ?
O4A C4A 1.45(2) . ?
O1B C7B 1.277(15) . ?
O1B O1A 1.804(18) 11_556 ?
O1B Zn4 1.996(13) 11_556 ?
O2B C7B 1.223(14) . ?
O2B Zn3 1.903(12) 11_556 ?
O3B C2B 1.378(12) . ?
O3B C8A 1.41(2) . ?
O4B C4B 1.394(12) . ?
O4B C8B 1.433(13) . ?
O1C C7C 1.249(14) . ?
O2C C7C 1.234(13) . ?
O3C C2C 1.389(13) . ?
O3C C8B 1.452(15) . ?
O4C C4C 1.369(13) . ?
O4C C8C 1.400(13) . ?
O1D C7D 1.239(15) . ?
O1D Zn4 1.912(14) 12_556 ?
O2D C7D 1.191(16) . ?
O2D Zn3 1.950(15) 12_556 ?
O3D C8C 1.436(15) . ?
O3D C2D 1.451(14) . ?
O4D C8D 1.356(13) . ?
O4D C4D 1.397(12) . ?
O1E C7E 1.262(14) . ?
O2E C7E 1.242(14) . ?
O3E C2E 1.401(13) . ?
O3E C8H 1.427(14) . ?
O4E C8E 1.423(14) . ?
O4E C4E 1.460(13) . ?
O1F C7F 1.297(15) . ?
O1F Zn4 1.963(13) 11_556 ?
O2F C7F 1.171(14) . ?
O2F Zn3 2.049(13) 11_556 ?
O3F C2F 1.381(12) . ?
O3F C8E 1.433(14) . ?
O4F C4F 1.416(12) . ?
O4F C8F 1.426(15) . ?
O1G C7G 1.258(14) . ?
O2G C7G 1.206(14) . ?
O3G C8F 1.379(14) . ?
O3G C2G 1.428(12) . ?
O4G C4G 1.410(12) . ?
O4G C8G 1.473(14) . ?
O1H C7H 1.269(15) . ?
O1H Zn4 1.965(13) 12_556 ?
O2H C7H 1.246(14) . ?
O2H Zn3 1.934(12) 12_556 ?
O3H C2H 1.321(12) . ?
O3H C8G 1.459(14) . ?
O4H C8H 1.282(15) . ?
O4H C4H 1.459(13) . ?
O5S C3S 1.16(3) . ?
O5S C2S 1.42(3) . ?
O6S C4S 1.11(2) . ?
O6S C2S 1.52(2) . ?
O7S C4S 1.28(3) . ?
O7S C2S 1.51(3) . ?
O8S C3S 1.31(3) . ?
O8S C2S 1.43(3) . ?
O9S C12S 1.208(8) . ?
O9S C10S 1.363(9) . ?
C1A C6A 1.33(2) . ?
C1A C2A 1.43(2) . ?
C1A C9D 1.586(19) . ?
C2A C3A 1.38(2) . ?
C3A C4A 1.36(2) . ?
C3A C7A 1.52(2) . ?
C4A C5A 1.33(3) . ?
C5A C6A 1.38(2) . ?
C5A C9A 1.50(2) . ?
C9A C10A 1.53(2) . ?
C9A C1B 1.571(19) . ?
C10A C18A 1.15(2) . ?
C11A C10E 1.325(17) . ?
C11A C12E 1.572(17) . ?
C12A C13A 1.3900 . ?
C12A C17A 1.3900 . ?
C12A C18A 1.7785 . ?
C13A C14A 1.3900 . ?
C14A C15A 1.3900 . ?
C15A C16A 1.3900 . ?
C16A C17A 1.3900 . ?
C1B C6B 1.3750 . ?
C1B C2B 1.4157 . ?
C2B C3B 1.3458 . ?
C3B C4B 1.3938 . ?
C3B C7B 1.4962 . ?
C4B C5B 1.3729 . ?
C5B C6B 1.3631 . ?
C5B C9B 1.5394 . ?
C9B C1C 1.526(10) . ?
C9B C10B 1.6171 . ?
C10B C11B 1.4481 . ?
C11B C12B 1.611(12) . ?
C12B C13B 1.3900 . ?
C12B C17B 1.3900 . ?
C13B C14B 1.3900 . ?
C14B C15B 1.3900 . ?
C15B C16B 1.3900 . ?
C16B C17B 1.3900 . ?
C1C C6C 1.3152 . ?
C1C C2C 1.4112 . ?
C2C C3C 1.3490 . ?
C3C C4C 1.3627 . ?
C3C C7C 1.5586 . ?
C4C C5C 1.4632 . ?
C5C C6C 1.3957 . ?
C5C C9C 1.4733 . ?
C9C C1D 1.512(9) . ?
C9C C10C 1.5172 . ?
C10C C11C 1.5160 . ?
C11C C12C 1.474(11) . ?
C12C C13C 1.3900 . ?
C12C C17C 1.3900 . ?
C13C C14C 1.3900 . ?
C14C C15C 1.3900 . ?
C15C C16C 1.3900 . ?
C16C C17C 1.3900 . ?
C1D C2D 1.3702 . ?
C1D C6D 1.4713 . ?
C2D C3D 1.4095 . ?
C3D C4D 1.3343 . ?
C3D C7D 1.5834 . ?
C4D C5D 1.3623 . ?
C5D C6D 1.3853 . ?
C5D C9D 1.5330 . ?
C9D C10D 1.5948 . ?
C10D C11D 1.4113 . ?
C11D C12D 1.544(11) . ?
C12D C13D 1.3900 . ?
C12D C17D 1.3900 . ?
C13D C14D 1.3900 . ?
C14D C15D 1.3900 . ?
C15D C16D 1.3900 . ?
C16D C17D 1.3900 . ?
C1E C6E 1.3035 . ?
C1E C2E 1.3513 . ?
C1E C9H 1.606(10) . ?
C2E C3E 1.3772 . ?
C3E C4E 1.3231 . ?
C3E C7E 1.6080 . ?
C4E C5E 1.3946 . ?
C5E C6E 1.4140 . ?
C5E C9E 1.5338 . ?
C9E C1F 1.574(11) . ?
C9E C10E 1.5777 . ?
C12E C13E 1.3900 . ?
C12E C17E 1.3900 . ?
C13E C14E 1.3900 . ?
C14E C15E 1.3900 . ?
C15E C16E 1.3900 . ?
C16E C17E 1.3900 . ?
C1F C6F 1.3244 . ?
C1F C2F 1.4222 . ?
C2F C3F 1.3226 . ?
C3F C4F 1.4377 . ?
C3F C7F 1.5039 . ?
C4F C5F 1.3394 . ?
C5F C6F 1.3270 . ?
C5F C9F 1.5771 . ?
C9F C1G 1.525(10) . ?
C9F C10F 1.6389 . ?
C10F C11F 1.3816 . ?
C11F C12F 1.572(12) . ?
C12F C13F 1.3900 . ?
C12F C17F 1.3900 . ?
C13F C14F 1.3900 . ?
C14F C15F 1.3900 . ?
C15F C16F 1.3900 . ?
C16F C17F 1.3900 . ?
C1G C2G 1.3424 . ?
C1G C6G 1.3701 . ?
C2G C3G 1.3734 . ?
C3G C4G 1.3937 . ?
C3G C7G 1.5323 . ?
C4G C5G 1.3660 . ?
C5G C6G 1.4441 . ?
C5G C9G 1.5268 . ?
C9G C10G 1.5754 . ?
C9G C1H 1.592(10) . ?
C10G C11G 1.4251 . ?
C11G C12G 1.635(11) . ?
C12G C13G 1.3900 . ?
C12G C17G 1.3900 . ?
C13G C14G 1.3900 . ?
C14G C15G 1.3900 . ?
C15G C16G 1.3900 . ?
C16G C17G 1.3900 . ?
C1H C6H 1.3682 . ?
C1H C2H 1.3851 . ?
C2H C3H 1.4635 . ?
C3H C4H 1.3696 . ?
C3H C7H 1.5502 . ?
C4H C5H 1.3719 . ?
C5H C6H 1.3131 . ?
C5H C9H 1.5443 . ?
C9H C10H 1.4791 . ?
C10H C11H 1.1047 . ?
C11H C12H 1.75(2) . ?
C12H C13H 1.3900 . ?
C12H C17H 1.3900 . ?
C13H C14H 1.3900 . ?
C14H C15H 1.3900 . ?
C15H C16H 1.3900 . ?
C16H C17H 1.3900 . ?
C11I C12I 1.77(6) . ?
C12I C13I 1.3900 . ?
C12I C17I 1.3900 . ?
C13I C14I 1.3900 . ?
C14I C15I 1.3900 . ?
C15I C16I 1.3900 . ?
C16I C17I 1.3900 . ?
C1S C2S 1.5276 . ?
C2S C4S 1.2858 . ?
C2S C3S 1.3122 . ?
C3S C4S 1.3218 . ?
C10S C14S 1.3473 . ?
C10S C11S 1.3993 . ?
C12S C14S 1.3338 . ?
C12S C13S 1.6238 . ?
O17S O16S 1.58(2) 11_556 ?
O18S O19S 1.5743 . ?
O16S O17S 1.582(19) 12_556 ?
